data_2009515
loop_
_publ_author_name
'Brown, Philip E.'
'Clegg, William'
'Steele, John E.'

_publ_section_title
;
 Structure of a cyclopropachromene
;
_journal_issue 3
_journal_name_full 'Acta Crystallographica Section C'
_journal_page_first 424
_journal_page_last 425
_journal_paper_doi 10.1107/S0108270193009436
_journal_volume 50
_journal_year 1994
_chemical_formula_sum 'C13 H13 Br Cl2 O2'
_chemical_formula_weight 352.04
_chemical_name_systematic
;
 ?
;
_space_group_IT_number 14
_symmetry_cell_setting monoclinic
_symmetry_space_group_name_Hall '-P 2ybc'
_symmetry_space_group_name_H-M 'P 1 21/c 1'
_audit_creation_method SHELXL
_cell_angle_alpha 90.00
_cell_angle_beta 100.851(14)
_cell_angle_gamma 90.00
_cell_formula_units_Z 4
_cell_length_a 12.434(2)
_cell_length_b 10.244(2)
_cell_length_c 11.134(2)
_cell_measurement_reflns_used 32
_cell_measurement_temperature 295(2)
_cell_measurement_theta_max 27.68
_cell_measurement_theta_min 24.14
_cell_volume 1392.8(4)
_computing_cell_refinement DIF4
_computing_data_collection 'DIF4 (Stoe & Cie, 1988)'
_computing_data_reduction 'local programs'
_computing_molecular_graphics SHELXTL/PC
_computing_publication_material 'SHELXL93 and local programs'
_computing_structure_refinement 'SHELXL93 (Sheldrick, in preparation)'
_computing_structure_solution 'SHELXTL/PC (Sheldrick, 1990)'
_diffrn_ambient_temperature 295(2)
_diffrn_measurement_device 'Stoe-Siemens diffractometer'
_diffrn_measurement_method '\w/\q scans with on-line profile fitting (Clegg, 1981)'
_diffrn_radiation_monochromator graphite
_diffrn_radiation_source 'fine-focus sealed tube'
_diffrn_radiation_type CuK\a
_diffrn_radiation_wavelength 1.54184
_diffrn_reflns_av_R_equivalents 0.0774
_diffrn_reflns_av_sigmaI/netI 0.0456
_diffrn_reflns_limit_h_max 14
_diffrn_reflns_limit_h_min -14
_diffrn_reflns_limit_k_max 12
_diffrn_reflns_limit_k_min -12
_diffrn_reflns_limit_l_max 12
_diffrn_reflns_limit_l_min -12
_diffrn_reflns_number 9281
_diffrn_reflns_theta_max 64.99
_diffrn_reflns_theta_min 3.62
_diffrn_standards_decay_% 3
_diffrn_standards_interval_time 60
_diffrn_standards_number 3
_exptl_absorpt_coefficient_mu 7.486
_exptl_absorpt_correction_T_max 0.107
_exptl_absorpt_correction_T_min 0.016
_exptl_absorpt_correction_type empirical
_exptl_crystal_colour colourless
_exptl_crystal_density_diffrn 1.679
_exptl_crystal_description block
_exptl_crystal_F_000 704
_exptl_crystal_size_max 0.56
_exptl_crystal_size_mid 0.48
_exptl_crystal_size_min 0.44
_refine_diff_density_max .495
_refine_diff_density_min -.381
_refine_ls_extinction_method none
_refine_ls_goodness_of_fit_all 1.105
_refine_ls_goodness_of_fit_obs 1.121
_refine_ls_hydrogen_treatment refall
_refine_ls_matrix_type full
_refine_ls_number_parameters 166
_refine_ls_number_reflns 2335
_refine_ls_number_restraints 0
_refine_ls_restrained_S_all 1.107
_refine_ls_restrained_S_obs 1.121
_refine_ls_R_factor_all 0.0426
_refine_ls_R_factor_obs 0.0414
_refine_ls_shift/esd_max 0.000
_refine_ls_shift/esd_mean 0.000
_refine_ls_structure_factor_coef Fsqd
_refine_ls_weighting_scheme
;calc w = 1/[\s^2^(Fo^2^) + (0.0637P)^2^ + 0.3353P]
 where P = (Fo^2^ + 2F~c~^2^)/3
;
_refine_ls_wR_factor_all 0.1213
_refine_ls_wR_factor_obs 0.1196
_reflns_number_observed 2224
_reflns_number_total 2336
_reflns_observed_criterion >2sigma(I)
_cod_data_source_file al1073.cif
_cod_data_source_block peb3
_cod_original_sg_symbol_H-M 'P 21/c'
_cod_database_code 2009515

loop_
_symmetry_equiv_pos_as_xyz
'x, y, z'
'-x, y+1/2, -z+1/2'
'-x, -y, -z'
'x, -y-1/2, z-1/2'

loop_
_atom_site_aniso_label
_atom_site_aniso_U_11
_atom_site_aniso_U_22
_atom_site_aniso_U_33
_atom_site_aniso_U_12
_atom_site_aniso_U_13
_atom_site_aniso_U_23
O1 0.0559(9) 0.0823(14) 0.0805(13) 0.0060(10) 0.0165(9) 0.0242(12)
C2 0.0619(15) 0.073(2) 0.071(2) -0.0051(14) 0.0102(13) 0.014(2)
C3 0.065(2) 0.056(2) 0.069(2) 0.0008(13) 0.0100(13) 0.0051(14)
C4 0.0559(13) 0.0561(15) 0.070(2) 0.0044(12) 0.0068(12) 0.0049(13)
C4a 0.0565(13) 0.0543(14) 0.0647(15) 0.0009(12) 0.0072(11) 0.0003(13)
C5 0.0519(13) 0.069(2) 0.075(2) -0.0011(13) 0.0083(12) 0.0038(15)
C6 0.0579(13) 0.065(2) 0.074(2) -0.0050(13) 0.0169(12) 0.0017(14)
C7 0.0597(14) 0.0558(15) 0.067(2) -0.0010(12) 0.0097(12) -0.0016(13)
C8 0.0542(13) 0.067(2) 0.068(2) 0.0023(12) 0.0083(11) 0.0079(14)
C8a 0.0554(13) 0.059(2) 0.070(2) 0.0001(12) 0.0135(12) 0.0028(13)
C9 0.074(2) 0.057(2) 0.069(2) 0.0023(14) 0.0097(13) 0.0015(13)
C10 0.087(2) 0.085(2) 0.084(2) -0.021(2) 0.008(2) 0.000(2)
C11 0.070(2) 0.105(3) 0.078(2) 0.002(2) 0.0204(15) 0.024(2)
O12 0.0673(11) 0.0766(14) 0.0656(12) -0.0002(10) 0.0132(9) 0.0109(10)
C13 0.086(2) 0.100(3) 0.074(2) 0.010(2) 0.028(2) 0.012(2)
Cl14 0.1068(6) 0.0625(5) 0.0923(6) 0.0114(4) 0.0229(5) -0.0022(4)
Cl15 0.0965(6) 0.0866(6) 0.0658(5) -0.0028(5) 0.0035(4) -0.0005(4)
Br16 0.0642(3) 0.0781(3) 0.0800(3) 0.01240(14) 0.0046(2) 0.0074(2)

loop_
_atom_site_label
_atom_site_fract_x
_atom_site_fract_y
_atom_site_fract_z
_atom_site_U_iso_or_equiv
_atom_site_thermal_displace_type
_atom_site_calc_flag
_atom_site_refinement_flags
_atom_site_occupancy
_atom_site_disorder_group
_atom_site_type_symbol
O1 0.3983(2) 0.5726(2) 0.2975(2) 0.0724(6) Uani d . 1 . O
C2 0.3885(2) 0.6856(3) 0.2155(3) 0.0689(7) Uani d . 1 . C
C3 0.2765(2) 0.6910(3) 0.1319(3) 0.0635(7) Uani d . 1 . C
H3 0.2615(2) 0.7740(3) 0.0881(3) 0.076 Uiso calc R 1 . H
C4 0.1795(2) 0.6364(3) 0.1783(3) 0.0615(6) Uani d . 1 . C
C4a 0.2029(2) 0.5680(3) 0.2968(3) 0.0591(6) Uani d . 1 . C
C5 0.1217(2) 0.5262(3) 0.3588(3) 0.0659(7) Uani d . 1 . C
H5 0.0488(2) 0.5417(3) 0.3239(3) 0.079 Uiso calc R 1 . H
C6 0.1451(2) 0.4631(3) 0.4688(3) 0.0651(7) Uani d . 1 . C
H6 0.0886(2) 0.4365(3) 0.5075(3) 0.078 Uiso calc R 1 . H
C7 0.2535(2) 0.4388(3) 0.5229(3) 0.0610(6) Uani d . 1 . C
C8 0.3362(2) 0.4778(3) 0.4624(3) 0.0635(7) Uani d . 1 . C
H8 0.4088(2) 0.4601(3) 0.4967(3) 0.076 Uiso calc R 1 . H
C8a 0.3117(2) 0.5423(3) 0.3522(3) 0.0614(6) Uani d . 1 . C
C9 0.2155(3) 0.5773(3) 0.0671(3) 0.0671(7) Uani d . 1 . C
C10 0.4055(3) 0.8081(4) 0.2918(4) 0.0863(10) Uani d . 1 . C
H10A 0.403(3) 0.8826(5) 0.2391(4) 0.121 Uiso calc R 1 . H
H10B 0.4754(11) 0.8043(14) 0.346(2) 0.121 Uiso calc R 1 . H
H10C 0.3487(15) 0.8154(16) 0.339(2) 0.121 Uiso calc R 1 . H
C11 0.4779(3) 0.6652(5) 0.1418(3) 0.0839(10) Uani d . 1 . C
H11A 0.4808(18) 0.7392(14) 0.090(2) 0.117 Uiso calc R 1 . H
H11B 0.4625(14) 0.5879(18) 0.093(2) 0.117 Uiso calc R 1 . H
H11C 0.5471(4) 0.656(3) 0.1963(3) 0.117 Uiso calc R 1 . H
O12 0.2861(2) 0.3780(2) 0.6317(2) 0.0697(5) Uani d . 1 . O
C13 0.2051(3) 0.3546(4) 0.7053(3) 0.0847(10) Uani d . 1 . C
H13A 0.2396(5) 0.319(3) 0.7827(11) 0.119 Uiso calc R 1 . H
H13B 0.1517(14) 0.294(2) 0.6642(13) 0.119 Uiso calc R 1 . H
H13C 0.1697(18) 0.4353(7) 0.718(2) 0.119 Uiso calc R 1 . H
Cl14 0.26943(8) 0.41981(8) 0.07565(9) 0.0867(3) Uani d . 1 . Cl
Cl15 0.13757(8) 0.60868(10) -0.07848(8) 0.0845(3) Uani d . 1 . Cl
Br16 0.04460(3) 0.73515(4) 0.14835(3) 0.0753(2) Uani d . 1 . Br

loop_
_atom_type_symbol
_atom_type_description
_atom_type_scat_dispersion_real
_atom_type_scat_dispersion_imag
_atom_type_scat_source
C C .0181 .0091 'International Tables Vol C Tables 4.2.6.8 and 6.1.1.4'
H H .0000 .0000 'International Tables Vol C Tables 4.2.6.8 and 6.1.1.4'
O O .0492 .0322 'International Tables Vol C Tables 4.2.6.8 and 6.1.1.4'
Cl Cl .3639 .7018 'International Tables Vol C Tables 4.2.6.8 and 6.1.1.4'
Br Br -.6763 1.2805 'International Tables Vol C Tables 4.2.6.8 and 6.1.1.4'

loop_
_geom_angle_atom_site_label_1
_geom_angle_atom_site_label_2
_geom_angle_atom_site_label_3
_geom_angle
_geom_angle_publ_flag
C8a O1 C2 118.4(2) yes
O1 C2 C10 108.7(3) yes
O1 C2 C11 104.2(3) yes
C10 C2 C11 112.4(3) yes
O1 C2 C3 111.7(2) yes
C10 C2 C3 109.2(3) yes
C11 C2 C3 110.7(3) yes
C9 C3 C4 60.7(2) yes
C9 C3 C2 126.0(3) yes
C4 C3 C2 118.4(3) yes
C4a C4 C3 116.6(2) yes
C4a C4 C9 120.1(2) yes
C3 C4 C9 59.4(2) yes
C4a C4 Br16 115.0(2) yes
C3 C4 Br16 118.1(2) yes
C9 C4 Br16 116.5(2) yes
C5 C4a C8a 116.9(3) yes
C5 C4a C4 123.4(2) yes
C8a C4a C4 119.7(3) yes
C6 C5 C4a 122.6(3) yes
C5 C6 C7 119.8(3) yes
O12 C7 C8 116.3(2) yes
O12 C7 C6 124.8(3) yes
C8 C7 C6 118.9(3) yes
C8a C8 C7 120.7(3) yes
O1 C8a C8 116.4(2) yes
O1 C8a C4a 122.4(3) yes
C8 C8a C4a 121.0(3) yes
C3 C9 C4 59.9(2) yes
C3 C9 Cl14 122.6(2) yes
C4 C9 Cl14 119.6(2) yes
C3 C9 Cl15 116.3(2) yes
C4 C9 Cl15 118.9(2) yes
Cl14 C9 Cl15 111.1(2) yes
C7 O12 C13 117.7(2) yes

loop_
_geom_bond_atom_site_label_1
_geom_bond_atom_site_label_2
_geom_bond_site_symmetry_2
_geom_bond_distance
_geom_bond_publ_flag
O1 C8a . 1.370(3) yes
O1 C2 . 1.465(4) yes
C2 C10 . 1.507(5) yes
C2 C11 . 1.516(4) yes
C2 C3 . 1.524(4) yes
C3 C9 . 1.499(4) yes
C3 C4 . 1.507(4) yes
C4 C4a . 1.473(4) yes
C4 C9 . 1.520(4) yes
C4 Br16 . 1.933(3) yes
C4a C5 . 1.393(4) yes
C4a C8a . 1.402(4) yes
C5 C6 . 1.367(4) yes
C6 C7 . 1.392(4) yes
C7 O12 . 1.355(4) yes
C7 C8 . 1.389(4) yes
C8 C8a . 1.376(4) yes
C9 Cl14 . 1.743(3) yes
C9 Cl15 . 1.754(3) yes
O12 C13 . 1.433(4) yes
